data_1517385
loop_
_publ_author_name
'Cleary, Leah'
'Pitzen, Jennifer'
'Brailsford, John A.'
'Shea, Kenneth J.'

_publ_section_title
;
 Progress toward the Total Synthesis of N-Methylwelwitindolinone B
 Isothiocyanate.
;
_journal_issue 17
_journal_name_full 'Organic letters'
_journal_page_first 4460
_journal_paper_doi 10.1021/ol5020043
_journal_volume 16
_journal_year 2014
_chemical_formula_sum 'C21 H22 Cl N O5'
_chemical_formula_weight 403.84
_chemical_name_systematic
; 
 ? 
;
_space_group_crystal_system monoclinic
_space_group_IT_number 14
_space_group_name_Hall '-P 2yn'
_space_group_name_H-M_alt 'P 1 21/n 1'
_symmetry_space_group_name_Hall '-P 2yn'
_symmetry_space_group_name_H-M 'P 1 21/n 1'
_atom_sites_solution_hydrogens difmap
_atom_sites_solution_primary direct
_atom_sites_solution_secondary difmap
_audit_creation_method SHELXL-2013
_cell_angle_alpha 90
_cell_angle_beta 98.3270(7)
_cell_angle_gamma 90
_cell_formula_units_Z 4
_cell_length_a 11.0367(6)
_cell_length_b 9.0626(5)
_cell_length_c 19.1081(10)
_cell_measurement_reflns_used 5758
_cell_measurement_temperature 93(2)
_cell_measurement_theta_max 28.52
_cell_measurement_theta_min 2.28
_cell_volume 1891.07(18)
_computing_cell_refinement 'Bruker SAINT 7.68a, 2009'
_computing_data_collection 'Bruker APEX2 2010.3-0, 2010'
_computing_data_reduction 'Bruker SAINT 7.68a, 2009'
_computing_molecular_graphics 'Bruker SHELXTL'
_computing_publication_material 'Bruker SHELXTL'
_computing_structure_refinement 'SHELXL-2013 (Sheldrick, 2013)'
_computing_structure_solution 'Bruker SHELXTL 2008/4'
_diffrn_ambient_temperature 93(2)
_diffrn_measured_fraction_theta_full 1.000
_diffrn_measured_fraction_theta_max 0.992
_diffrn_measurement_device_type 'Bruker SMART APEX II CCD'
_diffrn_measurement_method '\f and \w scans'
_diffrn_radiation_type MoK\a
_diffrn_radiation_wavelength 0.71073
_diffrn_reflns_av_R_equivalents 0.0231
_diffrn_reflns_av_unetI/netI 0.0228
_diffrn_reflns_Laue_measured_fraction_full 1.000
_diffrn_reflns_Laue_measured_fraction_max 0.992
_diffrn_reflns_limit_h_max 14
_diffrn_reflns_limit_h_min -13
_diffrn_reflns_limit_k_max 11
_diffrn_reflns_limit_k_min -11
_diffrn_reflns_limit_l_max 25
_diffrn_reflns_limit_l_min -25
_diffrn_reflns_number 16346
_diffrn_reflns_point_group_measured_fraction_full 1.000
_diffrn_reflns_point_group_measured_fraction_max 0.992
_diffrn_reflns_theta_full 25.242
_diffrn_reflns_theta_max 27.874
_diffrn_reflns_theta_min 2.014
_diffrn_source 'fine-focus sealed tube'
_exptl_absorpt_coefficient_mu 0.236
_exptl_absorpt_correction_T_max 1.0000
_exptl_absorpt_correction_T_min 0.9197
_exptl_absorpt_correction_type numerical
_exptl_absorpt_process_details 'Bruker SADABS'
_exptl_crystal_colour colorless
_exptl_crystal_density_diffrn 1.418
_exptl_crystal_density_meas ?
_exptl_crystal_density_method none
_exptl_crystal_description prism
_exptl_crystal_F_000 848
_exptl_crystal_size_max 0.331
_exptl_crystal_size_mid 0.120
_exptl_crystal_size_min 0.119
_refine_diff_density_max 0.390
_refine_diff_density_min -0.226
_refine_diff_density_rms 0.048
_refine_ls_extinction_method none
_refine_ls_goodness_of_fit_ref 1.033
_refine_ls_hydrogen_treatment refall
_refine_ls_matrix_type full
_refine_ls_number_parameters 341
_refine_ls_number_reflns 4475
_refine_ls_number_restraints 0
_refine_ls_restrained_S_all 1.033
_refine_ls_R_factor_all 0.0430
_refine_ls_R_factor_gt 0.0344
_refine_ls_shift/su_max 0.001
_refine_ls_shift/su_mean 0.000
_refine_ls_structure_factor_coef Fsqd
_refine_ls_weighting_details 'w=1/[\s^2^(Fo^2^)+(0.0426P)^2^+0.9200P] where P=(Fo^2^+2Fc^2^)/3'
_refine_ls_weighting_scheme calc
_refine_ls_wR_factor_gt 0.0842
_refine_ls_wR_factor_ref 0.0889
_reflns_Friedel_coverage 0.000
_reflns_number_gt 3829
_reflns_number_total 4475
_reflns_threshold_expression 'I > 2\s(I)'
_cod_data_source_file ol5020043_si_003.cif
_cod_data_source_block kjs71
_cod_depositor_comments
;Adding full bibliography for 1517385--1517386.cif.

The following automatic conversions were performed:

'_exptl_crystal_density_meas' value 'none' was changed to '?' - the
value is perceived as not measured.

Automatic conversion script
Id: cif_fix_values 3008 2015-01-20 13:52:24Z robertas 
;
_cod_database_code 1517385
_shelx_space_group_comment
; 
The symmetry employed for this shelxl refinement is uniquely defined 
by the following loop, which should always be used as a source of 
symmetry information in preference to the above space-group names. 
They are only intended as comments. 
;
_shelx_estimated_absorpt_t_min 0.926
_shelx_estimated_absorpt_t_max 0.972
_shelxl_version_number 2013-3

loop_
_space_group_symop_operation_xyz
'x, y, z'
'-x+1/2, y+1/2, -z+1/2'
'-x, -y, -z'
'x-1/2, -y-1/2, z-1/2'

loop_
_atom_site_label
_atom_site_type_symbol
_atom_site_fract_x
_atom_site_fract_y
_atom_site_fract_z
_atom_site_U_iso_or_equiv
_atom_site_adp_type
_atom_site_occupancy
_atom_site_site_symmetry_order
_atom_site_calc_flag
Cl1 Cl 1.00911(3) 0.22838(4) 0.83680(2) 0.02131(10) Uani 1 1 d
O1 O 0.64960(10) 0.59944(12) 1.10523(5) 0.0236(2) Uani 1 1 d
O2 O 0.66157(10) 0.28693(12) 0.68628(5) 0.0232(2) Uani 1 1 d
O3 O 0.59455(9) 0.39029(11) 0.77956(5) 0.0175(2) Uani 1 1 d
O4 O 0.54869(9) 0.05280(12) 0.80267(5) 0.0231(2) Uani 1 1 d
O5 O 0.51559(9) 0.11196(11) 0.91257(5) 0.0196(2) Uani 1 1 d
N1 N 0.76803(11) 0.38926(14) 1.11368(6) 0.0198(3) Uani 1 1 d
C1 C 0.69296(13) 0.49310(16) 1.07813(7) 0.0183(3) Uani 1 1 d
C2 C 0.67227(12) 0.45056(15) 0.99957(7) 0.0152(3) Uani 1 1 d
C3 C 0.74970(12) 0.20652(14) 0.94527(7) 0.0140(3) Uani 1 1 d
C4 C 0.81783(12) 0.07761(15) 0.96171(7) 0.0160(3) Uani 1 1 d
C5 C 0.87421(12) 0.05083(16) 1.03066(7) 0.0182(3) Uani 1 1 d
C6 C 0.86481(13) 0.14983(16) 1.08553(7) 0.0190(3) Uani 1 1 d
C7 C 0.79594(12) 0.27556(15) 1.06836(7) 0.0163(3) Uani 1 1 d
C8 C 0.73934(12) 0.30575(15) 0.99935(7) 0.0145(3) Uani 1 1 d
C9 C 0.63047(12) 0.38753(15) 0.85657(6) 0.0146(3) Uani 1 1 d
C10 C 0.68238(12) 0.22992(14) 0.87055(7) 0.0136(3) Uani 1 1 d
C11 C 0.75637(12) 0.22341(15) 0.80770(7) 0.0150(3) Uani 1 1 d
C12 C 0.86699(12) 0.32955(16) 0.81708(7) 0.0167(3) Uani 1 1 d
C13 C 0.86062(12) 0.44668(16) 0.87419(7) 0.0166(3) Uani 1 1 d
C14 C 0.72923(12) 0.50482(15) 0.87776(7) 0.0153(3) Uani 1 1 d
C15 C 0.71346(12) 0.57430(15) 0.95079(7) 0.0161(3) Uani 1 1 d
C16 C 0.83215(14) 0.64756(17) 0.98600(8) 0.0204(3) Uani 1 1 d
C17 C 0.61272(14) 0.69237(16) 0.93791(8) 0.0203(3) Uani 1 1 d
C18 C 0.66697(13) 0.29612(15) 0.74941(7) 0.0174(3) Uani 1 1 d
C19 C 0.57578(12) 0.12013(15) 0.85723(7) 0.0156(3) Uani 1 1 d
C20 C 0.40382(14) 0.02485(18) 0.90298(9) 0.0238(3) Uani 1 1 d
C21 C 0.80665(18) 0.3916(2) 1.18986(8) 0.0295(4) Uani 1 1 d
H2A H 0.5836(15) 0.4362(17) 0.9874(8) 0.015(4) Uiso 1 1 d
H4A H 0.8268(14) 0.0054(18) 0.9249(8) 0.016(4) Uiso 1 1 d
H5A H 0.9180(15) -0.0375(19) 1.0405(8) 0.020(4) Uiso 1 1 d
H6A H 0.9035(15) 0.1315(18) 1.1334(9) 0.021(4) Uiso 1 1 d
H9A H 0.5541(14) 0.4043(17) 0.8754(8) 0.012(4) Uiso 1 1 d
H11A H 0.7782(14) 0.1264(18) 0.7939(8) 0.014(4) Uiso 1 1 d
H12A H 0.8738(14) 0.3730(17) 0.7727(8) 0.016(4) Uiso 1 1 d
H13A H 0.9120(15) 0.5276(18) 0.8657(8) 0.017(4) Uiso 1 1 d
H13B H 0.8938(15) 0.4028(18) 0.9182(9) 0.017(4) Uiso 1 1 d
H14A H 0.7133(14) 0.5853(18) 0.8428(8) 0.015(4) Uiso 1 1 d
H16A H 0.8642(16) 0.7126(19) 0.9511(9) 0.023(4) Uiso 1 1 d
H16B H 0.8967(16) 0.576(2) 1.0032(9) 0.024(4) Uiso 1 1 d
H16C H 0.8144(16) 0.7060(19) 1.0276(10) 0.026(5) Uiso 1 1 d
H17A H 0.6442(18) 0.774(2) 0.9125(10) 0.032(5) Uiso 1 1 d
H17B H 0.5934(16) 0.7292(19) 0.9823(10) 0.025(4) Uiso 1 1 d
H17C H 0.5367(16) 0.6529(19) 0.9109(9) 0.022(4) Uiso 1 1 d
H20A H 0.3832(18) 0.009(2) 0.9507(11) 0.038(5) Uiso 1 1 d
H20B H 0.4187(18) -0.069(2) 0.8791(10) 0.036(5) Uiso 1 1 d
H20C H 0.3431(19) 0.084(2) 0.8748(11) 0.040(5) Uiso 1 1 d
H21A H 0.779(2) 0.487(3) 1.2078(12) 0.050(6) Uiso 1 1 d
H21B H 0.896(2) 0.385(2) 1.2006(12) 0.050(6) Uiso 1 1 d
H21C H 0.770(2) 0.311(2) 1.2129(11) 0.046(6) Uiso 1 1 d

loop_
_atom_site_aniso_label
_atom_site_aniso_U_11
_atom_site_aniso_U_22
_atom_site_aniso_U_33
_atom_site_aniso_U_23
_atom_site_aniso_U_13
_atom_site_aniso_U_12
Cl1 0.01646(17) 0.02384(18) 0.02374(17) -0.00026(13) 0.00327(12) 0.00521(13)
O1 0.0243(5) 0.0254(5) 0.0215(5) -0.0074(4) 0.0051(4) 0.0020(4)
O2 0.0285(6) 0.0274(6) 0.0131(5) -0.0008(4) 0.0007(4) 0.0053(4)
O3 0.0205(5) 0.0190(5) 0.0119(4) -0.0003(4) -0.0013(4) 0.0041(4)
O4 0.0228(5) 0.0260(5) 0.0200(5) -0.0080(4) 0.0012(4) -0.0040(4)
O5 0.0174(5) 0.0221(5) 0.0195(5) -0.0031(4) 0.0037(4) -0.0052(4)
N1 0.0215(6) 0.0237(6) 0.0135(5) -0.0025(5) -0.0001(4) 0.0003(5)
C1 0.0167(7) 0.0213(7) 0.0173(6) -0.0025(5) 0.0033(5) -0.0022(5)
C2 0.0145(6) 0.0166(6) 0.0143(6) -0.0018(5) 0.0018(5) 0.0010(5)
C3 0.0121(6) 0.0158(6) 0.0139(6) 0.0011(5) 0.0012(5) -0.0010(5)
C4 0.0144(6) 0.0152(6) 0.0186(6) 0.0002(5) 0.0032(5) -0.0003(5)
C5 0.0139(6) 0.0185(7) 0.0219(7) 0.0055(5) 0.0019(5) 0.0020(5)
C6 0.0157(7) 0.0238(7) 0.0165(6) 0.0043(5) -0.0010(5) -0.0019(6)
C7 0.0143(6) 0.0195(7) 0.0149(6) -0.0010(5) 0.0017(5) -0.0031(5)
C8 0.0125(6) 0.0158(6) 0.0152(6) 0.0005(5) 0.0015(5) -0.0009(5)
C9 0.0164(6) 0.0158(6) 0.0110(6) 0.0001(5) 0.0001(5) 0.0027(5)
C10 0.0147(6) 0.0134(6) 0.0126(6) -0.0007(5) 0.0010(5) 0.0013(5)
C11 0.0174(6) 0.0147(6) 0.0132(6) -0.0010(5) 0.0025(5) 0.0019(5)
C12 0.0160(6) 0.0172(6) 0.0169(6) 0.0025(5) 0.0029(5) 0.0032(5)
C13 0.0147(6) 0.0164(6) 0.0188(6) 0.0007(5) 0.0030(5) -0.0005(5)
C14 0.0165(6) 0.0135(6) 0.0160(6) 0.0012(5) 0.0023(5) 0.0017(5)
C15 0.0169(6) 0.0140(6) 0.0170(6) -0.0015(5) 0.0016(5) 0.0005(5)
C16 0.0203(7) 0.0196(7) 0.0210(7) -0.0037(6) 0.0019(6) -0.0017(6)
C17 0.0217(7) 0.0167(7) 0.0223(7) -0.0016(6) 0.0029(6) 0.0029(6)
C18 0.0195(7) 0.0153(6) 0.0171(6) -0.0002(5) 0.0019(5) 0.0008(5)
C19 0.0150(6) 0.0146(6) 0.0166(6) 0.0007(5) 0.0003(5) 0.0032(5)
C20 0.0182(7) 0.0264(8) 0.0270(8) -0.0024(6) 0.0036(6) -0.0082(6)
C21 0.0363(10) 0.0362(9) 0.0142(7) -0.0031(6) -0.0024(6) 0.0001(8)

loop_
_atom_type_symbol
_atom_type_description
_atom_type_scat_dispersion_real
_atom_type_scat_dispersion_imag
_atom_type_scat_source
C C 0.0033 0.0016 'International Tables Vol C Tables 4.2.6.8 and 6.1.1.4'
H H 0.0000 0.0000 'International Tables Vol C Tables 4.2.6.8 and 6.1.1.4'
N N 0.0061 0.0033 'International Tables Vol C Tables 4.2.6.8 and 6.1.1.4'
O O 0.0106 0.0060 'International Tables Vol C Tables 4.2.6.8 and 6.1.1.4'
Cl Cl 0.1484 0.1585 'International Tables Vol C Tables 4.2.6.8 and 6.1.1.4'

loop_
_geom_angle_atom_site_label_1
_geom_angle_atom_site_label_2
_geom_angle_atom_site_label_3
_geom_angle
C18 O3 C9 109.00(10)
C19 O5 C20 116.26(11)
C1 N1 C7 111.64(11)
C1 N1 C21 123.72(13)
C7 N1 C21 124.50(13)
O1 C1 N1 125.28(13)
O1 C1 C2 126.85(13)
N1 C1 C2 107.86(11)
C8 C2 C1 102.59(11)
C8 C2 C15 115.88(11)
C1 C2 C15 112.78(11)
C8 C3 C4 118.25(12)
C8 C3 C10 121.70(12)
C4 C3 C10 119.92(12)
C5 C4 C3 120.59(13)
C4 C5 C6 121.77(13)
C7 C6 C5 116.74(12)
C6 C7 C8 122.60(13)
C6 C7 N1 128.23(12)
C8 C7 N1 109.16(12)
C3 C8 C7 120.05(12)
C3 C8 C2 131.32(12)
C7 C8 C2 108.62(11)
O3 C9 C14 109.34(10)
O3 C9 C10 103.19(10)
C14 C9 C10 111.27(11)
C3 C10 C19 108.84(10)
C3 C10 C9 114.06(10)
C19 C10 C9 108.31(10)
C3 C10 C11 118.71(11)
C19 C10 C11 108.95(10)
C9 C10 C11 97.18(10)
C18 C11 C12 103.44(11)
C18 C11 C10 101.06(11)
C12 C11 C10 112.54(11)
C13 C12 C11 113.41(11)
C13 C12 Cl1 109.32(9)
C11 C12 Cl1 110.83(9)
C12 C13 C14 113.94(11)
C9 C14 C13 112.67(11)
C9 C14 C15 110.36(11)
C13 C14 C15 113.64(11)
C16 C15 C17 108.71(11)
C16 C15 C14 111.55(11)
C17 C15 C14 107.99(11)
C16 C15 C2 110.58(11)
C17 C15 C2 109.15(11)
C14 C15 C2 108.79(10)
O2 C18 O3 121.62(12)
O2 C18 C11 129.44(13)
O3 C18 C11 108.70(11)
O4 C19 O5 124.65(13)
O4 C19 C10 124.00(12)
O5 C19 C10 111.33(11)

loop_
_geom_bond_atom_site_label_1
_geom_bond_atom_site_label_2
_geom_bond_distance
Cl1 C12 1.8088(14)
O1 C1 1.2238(17)
O2 C18 1.2019(17)
O3 C18 1.3537(16)
O3 C9 1.4678(15)
O4 C19 1.2076(16)
O5 C19 1.3299(16)
O5 C20 1.4537(17)
N1 C1 1.3676(19)
N1 C7 1.4085(18)
N1 C21 1.4566(18)
C1 C2 1.5345(18)
C2 C8 1.5070(18)
C2 C15 1.5671(19)
C3 C8 1.3870(18)
C3 C4 1.4002(19)
C3 C10 1.5258(17)
C4 C5 1.3944(19)
C5 C6 1.395(2)
C6 C7 1.383(2)
C7 C8 1.4020(18)
C9 C14 1.5343(19)
C9 C10 1.5478(18)
C10 C19 1.5336(19)
C10 C11 1.5480(18)
C11 C18 1.5266(18)
C11 C12 1.5443(19)
C12 C13 1.5313(19)
C13 C14 1.5537(19)
C14 C15 1.5634(18)
C15 C16 1.5344(19)
C15 C17 1.5370(19)
